data_7712669
loop_
_publ_author_name
'Kim, Hyehwang'
'Stephan, Douglas W.'

_publ_section_title
;
 Reactive FLP-alkyne addition products: strategy to anionic and
 zwitterionic phosphines
;
_journal_name_full 'Dalton Transactions'
_journal_paper_doi 10.1039/D3DT00607G
_journal_year 2023
_chemical_formula_moiety 'C42 H43 B F15 N P2 Si'
_chemical_formula_sum 'C42 H43 B F15 N P2 Si'
_chemical_formula_weight 947.61
_space_group_crystal_system triclinic
_space_group_IT_number 2
_space_group_name_Hall '-P 1'
_space_group_name_H-M_alt 'P -1'
_atom_sites_solution_hydrogens geom
_audit_creation_date 2023-02-22
_audit_creation_method
;
Olex2 1.5
(compiled 2022.04.07 svn.rca3783a0 for OlexSys, GUI svn.r6498)
;
_audit_update_record
;
2023-02-22 deposited with the CCDC.	2023-03-24 downloaded from the CCDC.
;
_cell_angle_alpha 89.525(7)
_cell_angle_beta 72.331(6)
_cell_angle_gamma 69.494(8)
_cell_formula_units_Z 2
_cell_length_a 11.5413(19)
_cell_length_b 11.8581(19)
_cell_length_c 17.844(2)
_cell_measurement_reflns_used 6311
_cell_measurement_temperature 186.82
_cell_measurement_theta_max 26.30
_cell_measurement_theta_min 2.16
_cell_volume 2166.3(6)
_computing_molecular_graphics 'Olex2 1.5 (Dolomanov et al., 2009)'
_computing_publication_material 'Olex2 1.5 (Dolomanov et al., 2009)'
_computing_structure_refinement 'XL  (Sheldrick, 2008)'
_diffrn_ambient_temperature 186.82
_diffrn_measured_fraction_theta_full 0.999
_diffrn_measured_fraction_theta_max 0.999
_diffrn_measurement_device_type 'Bruker APEX-II CCD'
_diffrn_measurement_method '\f and \w scans'
_diffrn_radiation_monochromator graphite
_diffrn_radiation_type MoK\a
_diffrn_radiation_wavelength 0.71073
_diffrn_reflns_av_R_equivalents 0.1043
_diffrn_reflns_av_unetI/netI 0.1132
_diffrn_reflns_Laue_measured_fraction_full 0.999
_diffrn_reflns_Laue_measured_fraction_max 0.999
_diffrn_reflns_limit_h_max 13
_diffrn_reflns_limit_h_min -13
_diffrn_reflns_limit_k_max 14
_diffrn_reflns_limit_k_min -14
_diffrn_reflns_limit_l_max 17
_diffrn_reflns_limit_l_min -21
_diffrn_reflns_number 32590
_diffrn_reflns_point_group_measured_fraction_full 0.999
_diffrn_reflns_point_group_measured_fraction_max 0.999
_diffrn_reflns_theta_full 25.000
_diffrn_reflns_theta_max 25.000
_diffrn_reflns_theta_min 1.205
_diffrn_source_current 30.0
_diffrn_source_power 1.5
_diffrn_source_voltage 50.0
_diffrn_standards_number 0
_exptl_absorpt_coefficient_mu 0.225
_exptl_absorpt_correction_type none
_exptl_crystal_colour orange
_exptl_crystal_colour_primary orange
_exptl_crystal_density_diffrn 1.453
_exptl_crystal_description PLATE
_exptl_crystal_F_000 972
_exptl_crystal_size_max 0.13
_exptl_crystal_size_mid 0.12
_exptl_crystal_size_min 0.12
_refine_diff_density_max 0.422
_refine_diff_density_min -0.537
_refine_diff_density_rms 0.100
_refine_ls_extinction_method none
_refine_ls_goodness_of_fit_ref 1.027
_refine_ls_hydrogen_treatment constr
_refine_ls_matrix_type full
_refine_ls_number_parameters 568
_refine_ls_number_reflns 7620
_refine_ls_number_restraints 0
_refine_ls_restrained_S_all 1.027
_refine_ls_R_factor_all 0.1015
_refine_ls_R_factor_gt 0.0633
_refine_ls_shift/su_max 0.000
_refine_ls_shift/su_mean 0.000
_refine_ls_structure_factor_coef Fsqd
_refine_ls_weighting_details 'w=1/[\s^2^(Fo^2^)+(0.0949P)^2^] where P=(Fo^2^+2Fc^2^)/3'
_refine_ls_weighting_scheme calc
_refine_ls_wR_factor_gt 0.1621
_refine_ls_wR_factor_ref 0.1884
_reflns_Friedel_coverage 0.000
_reflns_number_gt 5112
_reflns_number_total 7620
_reflns_threshold_expression 'I > 2\s(I)'
_cod_data_source_file d3dt00607g2.cif
_cod_data_source_block 1
_cod_database_code 7712669
_shelx_shelxl_version_number 2018/3
_shelx_space_group_comment
;
The symmetry employed for this shelxl refinement is uniquely defined
by the following loop, which should always be used as a source of
symmetry information in preference to the above space-group names.
They are only intended as comments.
;
_shelx_estimated_absorpt_t_max 0.973
_shelx_estimated_absorpt_t_min 0.971
_olex2_refinement_description
;
1. Fixed Uiso
 At 1.2 times of:
  All C(H) groups, All C(H,H) groups
 At 1.5 times of:
  All C(H,H,H) groups
2.a Secondary CH2 refined with riding coordinates:
 C46(H46A,H46B), C49(H49A,H49B), C50(H50A,H50B), C51(H51A,H51B), C53(H53A,H53B)
2.b Aromatic/amide H refined with riding coordinates:
 C19(H19), C35(H35), C40(H40), C41(H41), C45(H45), C47(H47)
2.c Idealised Me refined as rotating group:
 C42(H42A,H42B,H42C), C48(H48A,H48B,H48C), C52(H52A,H52B,H52C), C54(H54A,H54B,
 H54C), C55(H55A,H55B,H55C), C56(H56A,H56B,H56C), C57(H57A,H57B,H57C), C58(H58A,
 H58B,H58C), C1(H1A,H1B,H1C)
;
_olex2_submission_special_instructions 'No special instructions were received'

loop_
_space_group_symop_operation_xyz
'x, y, z'
'-x, -y, -z'

loop_
_atom_site_label
_atom_site_type_symbol
_atom_site_fract_x
_atom_site_fract_y
_atom_site_fract_z
_atom_site_U_iso_or_equiv
_atom_site_adp_type
_atom_site_occupancy
_atom_site_site_symmetry_order
_atom_site_calc_flag
_atom_site_refinement_flags_posn
_atom_site_refinement_flags_adp
_atom_site_refinement_flags_occupancy
_atom_site_disorder_assembly
_atom_site_disorder_group
P1 P 0.72550(9) 0.14259(9) 0.19451(5) 0.0221(3) Uani 1 1 d . . . . .
P2 P 0.74840(11) -0.12020(9) 0.25945(6) 0.0274(3) Uani 1 1 d . . . . .
Si3 Si 0.65788(11) 0.24888(10) 0.38679(6) 0.0281(3) Uani 1 1 d . . . . .
F1 F 0.3179(2) 0.26595(18) 0.41552(11) 0.0240(5) Uani 1 1 d . . . . .
F2 F 0.4062(2) 0.49881(19) 0.25304(12) 0.0311(5) Uani 1 1 d . . . . .
F3 F 0.3946(2) 0.09894(18) 0.13476(12) 0.0283(5) Uani 1 1 d . . . . .
F4 F 0.2548(2) 0.1124(2) 0.51185(11) 0.0326(6) Uani 1 1 d . . . . .
F5 F 0.1500(2) 0.1327(2) 0.23531(12) 0.0322(6) Uani 1 1 d . . . . .
F6 F 0.1419(2) -0.0353(2) 0.47320(13) 0.0371(6) Uani 1 1 d . . . . .
F7 F 0.1151(2) 0.5138(2) 0.19767(12) 0.0370(6) Uani 1 1 d . . . . .
F8 F 0.0942(2) -0.0226(2) 0.33172(13) 0.0376(6) Uani 1 1 d . . . . .
F9 F 0.0248(2) 0.41013(19) 0.36877(13) 0.0341(6) Uani 1 1 d . . . . .
F10 F -0.0819(2) 0.6182(2) 0.46045(13) 0.0392(6) Uani 1 1 d . . . . .
F11 F 0.3618(2) 0.1044(2) -0.00758(12) 0.0397(6) Uani 1 1 d . . . . .
F12 F 0.2001(3) 0.3070(2) -0.04575(12) 0.0416(6) Uani 1 1 d . . . . .
F13 F 0.0750(2) 0.5115(2) 0.06127(13) 0.0427(6) Uani 1 1 d . . . . .
F14 F 0.2978(2) 0.7053(2) 0.34646(13) 0.0429(6) Uani 1 1 d . . . . .
F15 F 0.0514(3) 0.7703(2) 0.45144(14) 0.0473(7) Uani 1 1 d . . . . .
C16 C 0.2643(3) 0.1949(3) 0.3900(2) 0.0204(8) Uani 1 1 d . . . . .
C17 C 0.5651(4) 0.2208(3) 0.1822(2) 0.0206(8) Uani 1 1 d . . . . .
C18 C 0.2446(3) 0.2056(3) 0.31626(19) 0.0189(8) Uani 1 1 d . . . . .
C19 C 0.4537(3) 0.2509(3) 0.24357(19) 0.0188(8) Uani 1 1 d . . . . .
H19 H 0.470750 0.239971 0.292494 0.023 Uiso 1 1 calc R U . . .
N20 N 0.8030(3) 0.2404(3) 0.17081(18) 0.0279(8) Uani 1 1 d . . . . .
C21 C 0.1744(4) 0.0417(3) 0.4228(2) 0.0267(9) Uani 1 1 d . . . . .
C22 C 0.2597(3) 0.3050(3) 0.1750(2) 0.0218(8) Uani 1 1 d . . . . .
C23 C 0.2316(4) 0.1160(3) 0.4414(2) 0.0231(9) Uani 1 1 d . . . . .
C24 C 0.2263(3) 0.4372(3) 0.30949(19) 0.0189(8) Uani 1 1 d . . . . .
C25 C 0.1838(3) 0.1305(3) 0.3019(2) 0.0223(8) Uani 1 1 d . . . . .
C26 C 0.2856(4) 0.5209(3) 0.3061(2) 0.0231(9) Uani 1 1 d . . . . .
C27 C 0.1803(4) 0.4065(3) 0.1504(2) 0.0257(9) Uani 1 1 d . . . . .
C28 C 0.5783(4) 0.2345(3) 0.0978(2) 0.0210(8) Uani 1 1 d . . . . .
C29 C 0.1005(4) 0.4774(3) 0.3624(2) 0.0239(9) Uani 1 1 d . . . . .
C30 C 0.3172(4) 0.2052(3) 0.1181(2) 0.0221(8) Uani 1 1 d . . . . .
C31 C 0.3008(4) 0.2041(3) 0.0451(2) 0.0271(9) Uani 1 1 d . . . . .
C32 C 0.0411(4) 0.5868(3) 0.4103(2) 0.0258(9) Uani 1 1 d . . . . .
C33 C 0.1080(4) 0.6634(3) 0.4052(2) 0.0290(10) Uani 1 1 d . . . . .
C34 C 0.6877(4) 0.1307(3) 0.3028(2) 0.0238(9) Uani 1 1 d . . . . .
C35 C 0.5103(4) 0.3434(4) 0.0727(2) 0.0284(9) Uani 1 1 d . . . . .
H35 H 0.458086 0.412413 0.110406 0.034 Uiso 1 1 calc R U . . .
C36 C 0.2313(4) 0.6309(3) 0.3525(2) 0.0271(9) Uani 1 1 d . . . . .
C37 C 0.1502(4) 0.0493(3) 0.3521(2) 0.0242(9) Uani 1 1 d . . . . .
C38 C 0.2189(4) 0.3066(4) 0.0254(2) 0.0286(9) Uani 1 1 d . . . . .
B39 B 0.2962(4) 0.3015(4) 0.2569(2) 0.0206(9) Uani 1 1 d . . . . .
C40 C 0.6677(4) 0.1472(4) -0.0397(2) 0.0338(10) Uani 1 1 d . . . . .
H40 H 0.722547 0.079232 -0.077705 0.041 Uiso 1 1 calc R U . . .
C41 C 0.7046(4) 0.0177(4) 0.3223(2) 0.0296(10) Uani 1 1 d . . . . .
H41 H 0.691832 0.008662 0.376880 0.036 Uiso 1 1 calc R U . . .
C42 C 0.5435(5) 0.4041(4) 0.3856(2) 0.0397(11) Uani 1 1 d . . . . .
H42A H 0.575901 0.434474 0.335287 0.060 Uiso 1 1 calc R U . . .
H42B H 0.537359 0.457663 0.429377 0.060 Uiso 1 1 calc R U . . .
H42C H 0.457015 0.402265 0.391550 0.060 Uiso 1 1 calc R U . . .
C43 C 0.5983(4) 0.2532(4) -0.0640(2) 0.0346(10) Uani 1 1 d . . . . .
C44 C 0.1565(4) 0.4092(4) 0.0786(2) 0.0299(10) Uani 1 1 d . . . . .
C45 C 0.6587(4) 0.1383(4) 0.0390(2) 0.0278(9) Uani 1 1 d . . . . .
H45 H 0.708786 0.064340 0.053520 0.033 Uiso 1 1 calc R U . . .
C46 C 0.9049(4) -0.1692(4) 0.1826(2) 0.0369(11) Uani 1 1 d . . . . .
H46A H 0.924977 -0.252415 0.159856 0.044 Uiso 1 1 calc R U . . .
H46B H 0.898630 -0.115895 0.139827 0.044 Uiso 1 1 calc R U . . .
C47 C 0.5181(4) 0.3519(4) -0.0056(2) 0.0312(10) Uani 1 1 d . . . . .
H47 H 0.468482 0.425693 -0.020582 0.037 Uiso 1 1 calc R U . . .
C48 C 0.5843(4) 0.1987(4) 0.4836(2) 0.0394(11) Uani 1 1 d . . . . .
H48A H 0.498506 0.197748 0.486471 0.059 Uiso 1 1 calc R U . . .
H48B H 0.574347 0.254948 0.527098 0.059 Uiso 1 1 calc R U . . .
H48C H 0.641530 0.117132 0.488021 0.059 Uiso 1 1 calc R U . . .
C49 C 0.7415(4) 0.3724(4) 0.1839(3) 0.0396(11) Uani 1 1 d . . . . .
H49A H 0.771671 0.402101 0.223363 0.048 Uiso 1 1 calc R U . . .
H49B H 0.645917 0.394332 0.207168 0.048 Uiso 1 1 calc R U . . .
C50 C 0.9456(4) 0.1896(4) 0.1365(3) 0.0405(11) Uani 1 1 d . . . . .
H50A H 0.980047 0.115912 0.161619 0.049 Uiso 1 1 calc R U . . .
H50B H 0.981561 0.249096 0.148715 0.049 Uiso 1 1 calc R U . . .
C51 C 0.6254(4) -0.1130(4) 0.2163(2) 0.0332(10) Uani 1 1 d . . . . .
H51A H 0.614605 -0.045203 0.183097 0.040 Uiso 1 1 calc R U . . .
H51B H 0.654372 -0.188908 0.181571 0.040 Uiso 1 1 calc R U . . .
C52 C 0.8197(4) 0.2514(4) 0.3802(3) 0.0453(12) Uani 1 1 d . . . . .
H52A H 0.876291 0.170907 0.386819 0.068 Uiso 1 1 calc R U . . .
H52B H 0.809819 0.310661 0.421855 0.068 Uiso 1 1 calc R U . . .
H52C H 0.859009 0.274085 0.328310 0.068 Uiso 1 1 calc R U . . .
C53 C 0.7534(5) -0.2333(4) 0.3275(2) 0.0414(11) Uani 1 1 d . . . . .
H53A H 0.824192 -0.240529 0.349757 0.050 Uiso 1 1 calc R U . . .
H53B H 0.670045 -0.204570 0.371846 0.050 Uiso 1 1 calc R U . . .
C54 C 0.4953(4) -0.0951(4) 0.2777(3) 0.0513(13) Uani 1 1 d . . . . .
H54A H 0.428163 -0.078834 0.251878 0.077 Uiso 1 1 calc R U . . .
H54B H 0.471781 -0.026396 0.316664 0.077 Uiso 1 1 calc R U . . .
H54C H 0.501425 -0.168503 0.304459 0.077 Uiso 1 1 calc R U . . .
C55 C 0.7673(5) 0.4369(4) 0.1126(3) 0.0549(14) Uani 1 1 d . . . . .
H55A H 0.739758 0.407330 0.072406 0.082 Uiso 1 1 calc R U . . .
H55B H 0.860855 0.422040 0.091513 0.082 Uiso 1 1 calc R U . . .
H55C H 0.718153 0.524082 0.127003 0.082 Uiso 1 1 calc R U . . .
C56 C 0.6045(6) 0.2643(5) -0.1492(2) 0.0577(15) Uani 1 1 d . . . . .
H56A H 0.681576 0.198710 -0.183256 0.087 Uiso 1 1 calc R U . . .
H56B H 0.610458 0.342557 -0.163487 0.087 Uiso 1 1 calc R U . . .
H56C H 0.525605 0.258917 -0.156252 0.087 Uiso 1 1 calc R U . . .
C57 C 0.7751(5) -0.3599(4) 0.2925(3) 0.0545(14) Uani 1 1 d . . . . .
H57A H 0.857017 -0.389460 0.248206 0.082 Uiso 1 1 calc R U . . .
H57B H 0.702357 -0.355392 0.273752 0.082 Uiso 1 1 calc R U . . .
H57C H 0.779946 -0.415529 0.333381 0.082 Uiso 1 1 calc R U . . .
C58 C 0.9923(5) 0.1573(5) 0.0476(3) 0.0631(16) Uani 1 1 d . . . . .
H58A H 0.970780 0.231593 0.021693 0.095 Uiso 1 1 calc R U . . .
H58B H 0.949112 0.105806 0.034588 0.095 Uiso 1 1 calc R U . . .
H58C H 1.087050 0.113698 0.029005 0.095 Uiso 1 1 calc R U . . .
C1 C 1.0179(5) -0.1686(5) 0.2099(3) 0.0646(15) Uani 1 1 d . . . . .
H1A H 1.099540 -0.199646 0.165475 0.097 Uiso 1 1 calc R U . . .
H1B H 1.024309 -0.220152 0.252790 0.097 Uiso 1 1 calc R U . . .
H1C H 1.002225 -0.085620 0.228924 0.097 Uiso 1 1 calc R U . . .

loop_
_atom_site_aniso_label
_atom_site_aniso_U_11
_atom_site_aniso_U_22
_atom_site_aniso_U_33
_atom_site_aniso_U_23
_atom_site_aniso_U_13
_atom_site_aniso_U_12
P1 0.0198(5) 0.0231(5) 0.0220(5) 0.0035(4) -0.0044(4) -0.0081(4)
P2 0.0335(6) 0.0241(6) 0.0254(5) 0.0018(4) -0.0111(5) -0.0100(5)
Si3 0.0309(7) 0.0283(6) 0.0270(6) 0.0010(5) -0.0111(5) -0.0115(5)
F1 0.0283(12) 0.0300(12) 0.0202(10) 0.0018(9) -0.0091(9) -0.0171(10)
F2 0.0255(13) 0.0313(13) 0.0318(12) 0.0017(10) 0.0017(10) -0.0140(10)
F3 0.0295(13) 0.0206(11) 0.0314(11) -0.0018(9) -0.0120(10) -0.0030(10)
F4 0.0438(15) 0.0369(13) 0.0226(11) 0.0086(10) -0.0142(10) -0.0182(12)
F5 0.0360(14) 0.0443(14) 0.0302(12) 0.0073(10) -0.0186(10) -0.0241(12)
F6 0.0429(15) 0.0362(14) 0.0389(13) 0.0148(11) -0.0129(11) -0.0228(12)
F7 0.0413(15) 0.0270(13) 0.0320(12) -0.0035(10) -0.0174(11) 0.0049(11)
F8 0.0418(15) 0.0381(14) 0.0467(14) 0.0076(11) -0.0190(12) -0.0269(12)
F9 0.0197(12) 0.0283(13) 0.0494(14) -0.0029(10) -0.0034(10) -0.0092(10)
F10 0.0279(14) 0.0310(13) 0.0406(13) -0.0041(10) 0.0073(11) -0.0047(11)
F11 0.0558(17) 0.0353(14) 0.0278(12) -0.0075(10) -0.0123(11) -0.0172(12)
F12 0.0615(18) 0.0523(16) 0.0245(12) 0.0092(11) -0.0245(11) -0.0276(14)
F13 0.0463(16) 0.0430(15) 0.0385(13) 0.0124(11) -0.0263(12) -0.0053(12)
F14 0.0475(16) 0.0296(14) 0.0482(14) -0.0032(11) -0.0036(12) -0.0201(12)
F15 0.0537(17) 0.0267(13) 0.0451(14) -0.0165(11) 0.0045(12) -0.0121(12)
C16 0.017(2) 0.0185(19) 0.0226(19) -0.0029(15) -0.0034(15) -0.0056(16)
C17 0.024(2) 0.0200(19) 0.0203(18) 0.0039(15) -0.0082(16) -0.0100(17)
C18 0.0146(19) 0.0191(19) 0.0191(18) 0.0010(14) -0.0055(15) -0.0015(15)
C19 0.022(2) 0.0178(19) 0.0179(17) 0.0040(14) -0.0077(15) -0.0084(16)
N20 0.0216(18) 0.0304(19) 0.0320(17) 0.0055(14) -0.0036(14) -0.0144(15)
C21 0.023(2) 0.022(2) 0.028(2) 0.0056(16) 0.0008(17) -0.0077(17)
C22 0.020(2) 0.024(2) 0.0237(19) 0.0022(16) -0.0072(16) -0.0094(17)
C23 0.022(2) 0.023(2) 0.0207(19) 0.0043(16) -0.0062(16) -0.0049(17)
C24 0.021(2) 0.0189(19) 0.0163(17) 0.0026(14) -0.0063(15) -0.0063(16)
C25 0.0154(19) 0.027(2) 0.0233(19) -0.0013(16) -0.0104(15) -0.0026(17)
C26 0.019(2) 0.026(2) 0.0197(18) 0.0031(16) -0.0041(15) -0.0046(17)
C27 0.023(2) 0.030(2) 0.0221(19) -0.0009(16) -0.0066(16) -0.0073(18)
C28 0.022(2) 0.025(2) 0.0194(18) 0.0053(15) -0.0070(15) -0.0134(17)
C29 0.025(2) 0.023(2) 0.0258(19) 0.0044(16) -0.0098(16) -0.0105(18)
C30 0.022(2) 0.024(2) 0.0226(19) 0.0019(15) -0.0070(16) -0.0099(17)
C31 0.032(2) 0.029(2) 0.0216(19) -0.0026(16) -0.0042(17) -0.0158(19)
C32 0.023(2) 0.025(2) 0.0212(19) 0.0003(16) -0.0020(16) -0.0044(17)
C33 0.033(2) 0.019(2) 0.0231(19) -0.0054(16) -0.0009(17) -0.0028(18)
C34 0.020(2) 0.030(2) 0.0242(19) 0.0077(16) -0.0072(16) -0.0133(18)
C35 0.033(2) 0.028(2) 0.027(2) 0.0040(17) -0.0058(17) -0.0165(19)
C36 0.034(2) 0.024(2) 0.030(2) 0.0041(17) -0.0108(18) -0.0175(19)
C37 0.017(2) 0.024(2) 0.032(2) -0.0010(17) -0.0051(16) -0.0106(17)
C38 0.037(2) 0.042(3) 0.0181(19) 0.0083(18) -0.0138(17) -0.025(2)
B39 0.019(2) 0.022(2) 0.021(2) 0.0009(17) -0.0056(17) -0.0079(19)
C40 0.044(3) 0.038(3) 0.020(2) -0.0001(18) -0.0048(18) -0.019(2)
C41 0.041(3) 0.034(2) 0.0183(19) 0.0080(17) -0.0118(18) -0.018(2)
C42 0.049(3) 0.033(2) 0.035(2) -0.0011(19) -0.014(2) -0.013(2)
C43 0.046(3) 0.044(3) 0.024(2) 0.0071(19) -0.0100(19) -0.028(2)
C44 0.032(2) 0.032(2) 0.027(2) 0.0086(18) -0.0128(18) -0.0096(19)
C45 0.027(2) 0.029(2) 0.025(2) 0.0035(17) -0.0052(17) -0.0106(18)
C46 0.035(3) 0.027(2) 0.045(2) -0.0005(19) -0.009(2) -0.009(2)
C47 0.039(3) 0.029(2) 0.034(2) 0.0151(18) -0.0182(19) -0.018(2)
C48 0.041(3) 0.040(3) 0.031(2) -0.0001(19) -0.011(2) -0.009(2)
C49 0.036(3) 0.027(2) 0.053(3) 0.006(2) -0.007(2) -0.013(2)
C50 0.021(2) 0.045(3) 0.055(3) 0.014(2) -0.008(2) -0.015(2)
C51 0.037(3) 0.033(2) 0.036(2) 0.0021(18) -0.0162(19) -0.017(2)
C52 0.036(3) 0.059(3) 0.047(3) 0.007(2) -0.018(2) -0.021(2)
C53 0.060(3) 0.031(2) 0.039(2) 0.0078(19) -0.022(2) -0.018(2)
C54 0.029(3) 0.041(3) 0.071(3) -0.016(2) -0.005(2) -0.007(2)
C55 0.052(3) 0.044(3) 0.070(3) 0.022(3) -0.017(3) -0.021(3)
C56 0.085(4) 0.066(4) 0.029(2) 0.015(2) -0.026(3) -0.029(3)
C57 0.073(4) 0.030(3) 0.058(3) 0.006(2) -0.018(3) -0.019(3)
C58 0.032(3) 0.074(4) 0.068(3) -0.029(3) 0.011(2) -0.023(3)
C1 0.043(3) 0.065(4) 0.087(4) 0.000(3) -0.027(3) -0.017(3)

loop_
_atom_type_symbol
_atom_type_description
_atom_type_scat_dispersion_real
_atom_type_scat_dispersion_imag
_atom_type_scat_source
C C 0.0033 0.0016 'International Tables Vol C Tables 4.2.6.8 and 6.1.1.4'
H H 0.0000 0.0000 'International Tables Vol C Tables 4.2.6.8 and 6.1.1.4'
B B 0.0013 0.0007 'International Tables Vol C Tables 4.2.6.8 and 6.1.1.4'
F F 0.0171 0.0103 'International Tables Vol C Tables 4.2.6.8 and 6.1.1.4'
N N 0.0061 0.0033 'International Tables Vol C Tables 4.2.6.8 and 6.1.1.4'
P P 0.1023 0.0942 'International Tables Vol C Tables 4.2.6.8 and 6.1.1.4'
Si Si 0.0817 0.0704 'International Tables Vol C Tables 4.2.6.8 and 6.1.1.4'

loop_
_geom_angle_atom_site_label_1
_geom_angle_atom_site_label_2
_geom_angle_atom_site_label_3
_geom_angle
_geom_angle_site_symmetry_1
_geom_angle_site_symmetry_3
_geom_angle_publ_flag
C17 P1 C34 104.20(16) . . ?
N20 P1 C17 104.58(16) . . ?
N20 P1 C34 108.52(17) . . ?
C46 P2 C41 116.5(2) . . ?
C51 P2 C41 111.9(2) . . ?
C51 P2 C46 108.9(2) . . ?
C51 P2 C53 107.9(2) . . ?
C53 P2 C41 103.30(18) . . ?
C53 P2 C46 107.8(2) . . ?
C42 Si3 C34 115.84(18) . . ?
C42 Si3 C48 105.76(19) . . ?
C48 Si3 C34 108.56(18) . . ?
C52 Si3 C34 106.26(19) . . ?
C52 Si3 C42 110.2(2) . . ?
C52 Si3 C48 110.2(2) . . ?
F1 C16 C18 120.3(3) . . ?
F1 C16 C23 115.3(3) . . ?
C23 C16 C18 124.4(3) . . ?
C19 C17 P1 121.8(3) . . ?
C19 C17 C28 127.2(3) . . ?
C28 C17 P1 110.8(2) . . ?
C16 C18 B39 119.5(3) . . ?
C25 C18 C16 112.2(3) . . ?
C25 C18 B39 128.2(3) . . ?
C17 C19 H19 111.4 . . ?
C17 C19 B39 137.3(3) . . ?
B39 C19 H19 111.4 . . ?
C49 N20 P1 125.9(3) . . ?
C49 N20 C50 116.7(3) . . ?
C50 N20 P1 117.4(3) . . ?
F6 C21 C23 120.6(3) . . ?
F6 C21 C37 121.4(4) . . ?
C23 C21 C37 118.0(3) . . ?
C27 C22 B39 125.8(3) . . ?
C30 C22 C27 112.4(3) . . ?
C30 C22 B39 121.5(3) . . ?
F4 C23 C16 120.0(3) . . ?
F4 C23 C21 119.5(3) . . ?
C21 C23 C16 120.5(3) . . ?
C26 C24 C29 112.7(3) . . ?
C26 C24 B39 124.7(3) . . ?
C29 C24 B39 122.6(3) . . ?
F5 C25 C18 121.0(3) . . ?
F5 C25 C37 114.2(3) . . ?
C18 C25 C37 124.8(3) . . ?
F2 C26 C24 120.0(3) . . ?
F2 C26 C36 114.8(3) . . ?
C24 C26 C36 125.2(3) . . ?
F7 C27 C22 121.6(3) . . ?
F7 C27 C44 113.5(3) . . ?
C44 C27 C22 124.9(3) . . ?
C35 C28 C17 122.2(3) . . ?
C45 C28 C17 121.1(3) . . ?
C45 C28 C35 116.7(3) . . ?
F9 C29 C24 120.3(3) . . ?
F9 C29 C32 115.2(3) . . ?
C24 C29 C32 124.5(4) . . ?
F3 C30 C22 118.9(3) . . ?
F3 C30 C31 116.1(3) . . ?
C31 C30 C22 125.1(4) . . ?
F11 C31 C30 121.6(4) . . ?
F11 C31 C38 118.9(3) . . ?
C38 C31 C30 119.4(3) . . ?
F10 C32 C29 120.4(3) . . ?
F10 C32 C33 120.3(3) . . ?
C33 C32 C29 119.3(3) . . ?
F15 C33 C32 120.0(3) . . ?
F15 C33 C36 120.7(4) . . ?
C36 C33 C32 119.3(3) . . ?
P1 C34 Si3 129.2(2) . . ?
C41 C34 P1 114.0(3) . . ?
C41 C34 Si3 115.8(3) . . ?
C28 C35 H35 119.4 . . ?
C47 C35 C28 121.2(4) . . ?
C47 C35 H35 119.4 . . ?
F14 C36 C26 121.0(3) . . ?
F14 C36 C33 120.0(3) . . ?
C33 C36 C26 119.0(4) . . ?
F8 C37 C21 119.7(3) . . ?
F8 C37 C25 120.4(3) . . ?
C21 C37 C25 119.9(3) . . ?
F12 C38 C31 120.4(3) . . ?
F12 C38 C44 120.2(4) . . ?
C31 C38 C44 119.5(3) . . ?
C19 B39 C18 103.1(3) . . ?
C19 B39 C24 109.0(3) . . ?
C22 B39 C18 112.2(3) . . ?
C22 B39 C19 114.1(3) . . ?
C22 B39 C24 111.5(3) . . ?
C24 B39 C18 106.4(3) . . ?
C43 C40 H40 119.4 . . ?
C43 C40 C45 121.2(4) . . ?
C45 C40 H40 119.4 . . ?
P2 C41 H41 115.4 . . ?
C34 C41 P2 129.3(3) . . ?
C34 C41 H41 115.4 . . ?
Si3 C42 H42A 109.5 . . ?
Si3 C42 H42B 109.5 . . ?
Si3 C42 H42C 109.5 . . ?
H42A C42 H42B 109.5 . . ?
H42A C42 H42C 109.5 . . ?
H42B C42 H42C 109.5 . . ?
C40 C43 C47 117.6(3) . . ?
C40 C43 C56 122.1(4) . . ?
C47 C43 C56 120.3(4) . . ?
F13 C44 C27 120.3(3) . . ?
F13 C44 C38 121.0(3) . . ?
C38 C44 C27 118.7(4) . . ?
C28 C45 H45 119.0 . . ?
C40 C45 C28 122.1(4) . . ?
C40 C45 H45 119.0 . . ?
P2 C46 H46A 108.6 . . ?
P2 C46 H46B 108.6 . . ?
H46A C46 H46B 107.6 . . ?
C1 C46 P2 114.5(3) . . ?
C1 C46 H46A 108.6 . . ?
C1 C46 H46B 108.6 . . ?
C35 C47 C43 121.3(4) . . ?
C35 C47 H47 119.4 . . ?
C43 C47 H47 119.4 . . ?
Si3 C48 H48A 109.5 . . ?
Si3 C48 H48B 109.5 . . ?
Si3 C48 H48C 109.5 . . ?
H48A C48 H48B 109.5 . . ?
H48A C48 H48C 109.5 . . ?
H48B C48 H48C 109.5 . . ?
N20 C49 H49A 108.3 . . ?
N20 C49 H49B 108.3 . . ?
N20 C49 C55 115.8(4) . . ?
H49A C49 H49B 107.4 . . ?
C55 C49 H49A 108.3 . . ?
C55 C49 H49B 108.3 . . ?
N20 C50 H50A 109.0 . . ?
N20 C50 H50B 109.0 . . ?
N20 C50 C58 113.1(4) . . ?
H50A C50 H50B 107.8 . . ?
C58 C50 H50A 109.0 . . ?
C58 C50 H50B 109.0 . . ?
P2 C51 H51A 109.1 . . ?
P2 C51 H51B 109.1 . . ?
H51A C51 H51B 107.8 . . ?
C54 C51 P2 112.6(3) . . ?
C54 C51 H51A 109.1 . . ?
C54 C51 H51B 109.1 . . ?
Si3 C52 H52A 109.5 . . ?
Si3 C52 H52B 109.5 . . ?
Si3 C52 H52C 109.5 . . ?
H52A C52 H52B 109.5 . . ?
H52A C52 H52C 109.5 . . ?
H52B C52 H52C 109.5 . . ?
P2 C53 H53A 108.4 . . ?
P2 C53 H53B 108.4 . . ?
H53A C53 H53B 107.4 . . ?
C57 C53 P2 115.6(3) . . ?
C57 C53 H53A 108.4 . . ?
C57 C53 H53B 108.4 . . ?
C51 C54 H54A 109.5 . . ?
C51 C54 H54B 109.5 . . ?
C51 C54 H54C 109.5 . . ?
H54A C54 H54B 109.5 . . ?
H54A C54 H54C 109.5 . . ?
H54B C54 H54C 109.5 . . ?
C49 C55 H55A 109.5 . . ?
C49 C55 H55B 109.5 . . ?
C49 C55 H55C 109.5 . . ?
H55A C55 H55B 109.5 . . ?
H55A C55 H55C 109.5 . . ?
H55B C55 H55C 109.5 . . ?
C43 C56 H56A 109.5 . . ?
C43 C56 H56B 109.5 . . ?
C43 C56 H56C 109.5 . . ?
H56A C56 H56B 109.5 . . ?
H56A C56 H56C 109.5 . . ?
H56B C56 H56C 109.5 . . ?
C53 C57 H57A 109.5 . . ?
C53 C57 H57B 109.5 . . ?
C53 C57 H57C 109.5 . . ?
H57A C57 H57B 109.5 . . ?
H57A C57 H57C 109.5 . . ?
H57B C57 H57C 109.5 . . ?
C50 C58 H58A 109.5 . . ?
C50 C58 H58B 109.5 . . ?
C50 C58 H58C 109.5 . . ?
H58A C58 H58B 109.5 . . ?
H58A C58 H58C 109.5 . . ?
H58B C58 H58C 109.5 . . ?
C46 C1 H1A 109.5 . . ?
C46 C1 H1B 109.5 . . ?
C46 C1 H1C 109.5 . . ?
H1A C1 H1B 109.5 . . ?
H1A C1 H1C 109.5 . . ?
H1B C1 H1C 109.5 . . ?

loop_
_geom_bond_atom_site_label_1
_geom_bond_atom_site_label_2
_geom_bond_distance
_geom_bond_site_symmetry_2
_geom_bond_publ_flag
P1 C17 1.837(4) . ?
P1 N20 1.677(3) . ?
P1 C34 1.864(4) . ?
P2 C41 1.816(4) . ?
P2 C46 1.805(4) . ?
P2 C51 1.786(4) . ?
P2 C53 1.799(4) . ?
Si3 C34 1.926(4) . ?
Si3 C42 1.856(4) . ?
Si3 C48 1.873(4) . ?
Si3 C52 1.847(5) . ?
F1 C16 1.358(4) . ?
F2 C26 1.360(4) . ?
F3 C30 1.357(4) . ?
F4 C23 1.359(4) . ?
F5 C25 1.355(4) . ?
F6 C21 1.344(4) . ?
F7 C27 1.363(4) . ?
F8 C37 1.347(4) . ?
F9 C29 1.356(4) . ?
F10 C32 1.348(4) . ?
F11 C31 1.346(4) . ?
F12 C38 1.352(4) . ?
F13 C44 1.351(4) . ?
F14 C36 1.342(4) . ?
F15 C33 1.350(4) . ?
C16 C18 1.400(5) . ?
C16 C23 1.371(5) . ?
C17 C19 1.345(5) . ?
C17 C28 1.481(5) . ?
C18 C25 1.380(5) . ?
C18 B39 1.686(5) . ?
C19 H19 0.9500 . ?
C19 B39 1.643(5) . ?
N20 C49 1.461(5) . ?
N20 C50 1.465(5) . ?
C21 C23 1.367(5) . ?
C21 C37 1.369(5) . ?
C22 C27 1.394(5) . ?
C22 C30 1.391(5) . ?
C22 B39 1.635(6) . ?
C24 C26 1.381(5) . ?
C24 C29 1.385(5) . ?
C24 B39 1.667(5) . ?
C25 C37 1.384(5) . ?
C26 C36 1.382(5) . ?
C27 C44 1.388(5) . ?
C28 C35 1.407(5) . ?
C28 C45 1.397(5) . ?
C29 C32 1.386(5) . ?
C30 C31 1.373(5) . ?
C31 C38 1.372(5) . ?
C32 C33 1.371(6) . ?
C33 C36 1.366(5) . ?
C34 C41 1.343(5) . ?
C35 H35 0.9500 . ?
C35 C47 1.378(5) . ?
C38 C44 1.374(5) . ?
C40 H40 0.9500 . ?
C40 C43 1.380(6) . ?
C40 C45 1.381(5) . ?
C41 H41 0.9500 . ?
C42 H42A 0.9800 . ?
C42 H42B 0.9800 . ?
C42 H42C 0.9800 . ?
C43 C47 1.410(6) . ?
C43 C56 1.508(6) . ?
C45 H45 0.9500 . ?
C46 H46A 0.9900 . ?
C46 H46B 0.9900 . ?
C46 C1 1.526(7) . ?
C47 H47 0.9500 . ?
C48 H48A 0.9800 . ?
C48 H48B 0.9800 . ?
C48 H48C 0.9800 . ?
C49 H49A 0.9900 . ?
C49 H49B 0.9900 . ?
C49 C55 1.485(6) . ?
C50 H50A 0.9900 . ?
C50 H50B 0.9900 . ?
C50 C58 1.518(6) . ?
C51 H51A 0.9900 . ?
C51 H51B 0.9900 . ?
C51 C54 1.511(6) . ?
C52 H52A 0.9800 . ?
C52 H52B 0.9800 . ?
C52 H52C 0.9800 . ?
C53 H53A 0.9900 . ?
C53 H53B 0.9900 . ?
C53 C57 1.537(6) . ?
C54 H54A 0.9800 . ?
C54 H54B 0.9800 . ?
C54 H54C 0.9800 . ?
C55 H55A 0.9800 . ?
C55 H55B 0.9800 . ?
C55 H55C 0.9800 . ?
C56 H56A 0.9800 . ?
C56 H56B 0.9800 . ?
C56 H56C 0.9800 . ?
C57 H57A 0.9800 . ?
C57 H57B 0.9800 . ?
C57 H57C 0.9800 . ?
C58 H58A 0.9800 . ?
C58 H58B 0.9800 . ?
C58 H58C 0.9800 . ?
C1 H1A 0.9800 . ?
C1 H1B 0.9800 . ?
C1 H1C 0.9800 . ?

loop_
_geom_torsion_atom_site_label_1
_geom_torsion_atom_site_label_2
_geom_torsion_atom_site_label_3
_geom_torsion_atom_site_label_4
_geom_torsion
_geom_torsion_site_symmetry_1
_geom_torsion_site_symmetry_2
_geom_torsion_site_symmetry_3
_geom_torsion_site_symmetry_4
_geom_torsion_publ_flag
P1 C17 C19 B39 -169.6(3) . . . . ?
P1 C17 C28 C35 -135.7(3) . . . . ?
P1 C17 C28 C45 44.9(4) . . . . ?
P1 N20 C49 C55 -124.1(4) . . . . ?
P1 N20 C50 C58 85.5(4) . . . . ?
P1 C34 C41 P2 -4.2(5) . . . . ?
Si3 C34 C41 P2 -174.2(2) . . . . ?
F1 C16 C18 C25 -177.2(3) . . . . ?
F1 C16 C18 B39 3.7(5) . . . . ?
F1 C16 C23 F4 -0.6(5) . . . . ?
F1 C16 C23 C21 178.6(3) . . . . ?
F2 C26 C36 F14 -2.8(5) . . . . ?
F2 C26 C36 C33 177.2(3) . . . . ?
F3 C30 C31 F11 -2.2(5) . . . . ?
F3 C30 C31 C38 176.9(3) . . . . ?
F5 C25 C37 F8 2.7(5) . . . . ?
F5 C25 C37 C21 -177.5(3) . . . . ?
F6 C21 C23 F4 -0.5(5) . . . . ?
F6 C21 C23 C16 -179.8(3) . . . . ?
F6 C21 C37 F8 -0.8(5) . . . . ?
F6 C21 C37 C25 179.4(3) . . . . ?
F7 C27 C44 F13 -0.2(5) . . . . ?
F7 C27 C44 C38 178.8(3) . . . . ?
F9 C29 C32 F10 2.0(5) . . . . ?
F9 C29 C32 C33 -177.0(3) . . . . ?
F10 C32 C33 F15 1.0(6) . . . . ?
F10 C32 C33 C36 -178.4(3) . . . . ?
F11 C31 C38 F12 0.1(6) . . . . ?
F11 C31 C38 C44 -179.7(3) . . . . ?
F12 C38 C44 F13 0.4(6) . . . . ?
F12 C38 C44 C27 -178.6(4) . . . . ?
F15 C33 C36 F14 0.2(6) . . . . ?
F15 C33 C36 C26 -179.8(3) . . . . ?
C16 C18 C25 F5 176.5(3) . . . . ?
C16 C18 C25 C37 -2.6(5) . . . . ?
C16 C18 B39 C19 58.8(4) . . . . ?
C16 C18 B39 C22 -178.0(3) . . . . ?
C16 C18 B39 C24 -55.8(4) . . . . ?
C17 P1 N20 C49 32.3(4) . . . . ?
C17 P1 N20 C50 -150.1(3) . . . . ?
C17 P1 C34 Si3 -82.9(3) . . . . ?
C17 P1 C34 C41 108.8(3) . . . . ?
C17 C19 B39 C18 129.9(4) . . . . ?
C17 C19 B39 C22 8.0(6) . . . . ?
C17 C19 B39 C24 -117.3(4) . . . . ?
C17 C28 C35 C47 -176.1(4) . . . . ?
C17 C28 C45 C40 176.9(4) . . . . ?
C18 C16 C23 F4 -180.0(3) . . . . ?
C18 C16 C23 C21 -0.8(6) . . . . ?
C18 C25 C37 F8 -178.2(3) . . . . ?
C18 C25 C37 C21 1.6(6) . . . . ?
C19 C17 C28 C35 49.1(6) . . . . ?
C19 C17 C28 C45 -130.3(4) . . . . ?
N20 P1 C17 C19 -116.8(3) . . . . ?
N20 P1 C17 C28 67.7(3) . . . . ?
N20 P1 C34 Si3 28.1(3) . . . . ?
N20 P1 C34 C41 -140.2(3) . . . . ?
C22 C27 C44 F13 178.2(4) . . . . ?
C22 C27 C44 C38 -2.8(6) . . . . ?
C22 C30 C31 F11 178.7(3) . . . . ?
C22 C30 C31 C38 -2.1(6) . . . . ?
C23 C16 C18 C25 2.2(5) . . . . ?
C23 C16 C18 B39 -177.0(3) . . . . ?
C23 C21 C37 F8 179.9(3) . . . . ?
C23 C21 C37 C25 0.1(5) . . . . ?
C24 C26 C36 F14 178.3(3) . . . . ?
C24 C26 C36 C33 -1.7(6) . . . . ?
C24 C29 C32 F10 -179.7(3) . . . . ?
C24 C29 C32 C33 1.3(6) . . . . ?
C25 C18 B39 C19 -120.2(4) . . . . ?
C25 C18 B39 C22 3.1(5) . . . . ?
C25 C18 B39 C24 125.2(4) . . . . ?
C26 C24 C29 F9 175.1(3) . . . . ?
C26 C24 C29 C32 -3.1(5) . . . . ?
C26 C24 B39 C18 143.0(3) . . . . ?
C26 C24 B39 C19 32.4(5) . . . . ?
C26 C24 B39 C22 -94.4(4) . . . . ?
C27 C22 C30 F3 -178.3(3) . . . . ?
C27 C22 C30 C31 0.7(6) . . . . ?
C27 C22 B39 C18 118.9(4) . . . . ?
C27 C22 B39 C19 -124.3(4) . . . . ?
C27 C22 B39 C24 -0.3(5) . . . . ?
C28 C17 C19 B39 5.1(7) . . . . ?
C28 C35 C47 C43 -2.4(6) . . . . ?
C29 C24 C26 F2 -175.5(3) . . . . ?
C29 C24 C26 C36 3.3(5) . . . . ?
C29 C24 B39 C18 -36.6(4) . . . . ?
C29 C24 B39 C19 -147.1(3) . . . . ?
C29 C24 B39 C22 86.0(4) . . . . ?
C29 C32 C33 F15 -180.0(3) . . . . ?
C29 C32 C33 C36 0.7(6) . . . . ?
C30 C22 C27 F7 -179.9(3) . . . . ?
C30 C22 C27 C44 1.8(6) . . . . ?
C30 C22 B39 C18 -67.2(4) . . . . ?
C30 C22 B39 C19 49.6(5) . . . . ?
C30 C22 B39 C24 173.6(3) . . . . ?
C30 C31 C38 F12 -179.1(3) . . . . ?
C30 C31 C38 C44 1.1(6) . . . . ?
C31 C38 C44 F13 -179.8(4) . . . . ?
C31 C38 C44 C27 1.2(6) . . . . ?
C32 C33 C36 F14 179.6(3) . . . . ?
C32 C33 C36 C26 -0.5(6) . . . . ?
C34 P1 C17 C19 -3.0(3) . . . . ?
C34 P1 C17 C28 -178.5(2) . . . . ?
C34 P1 N20 C49 -78.4(4) . . . . ?
C34 P1 N20 C50 99.2(3) . . . . ?
C35 C28 C45 C40 -2.5(6) . . . . ?
C37 C21 C23 F4 178.7(3) . . . . ?
C37 C21 C23 C16 -0.5(5) . . . . ?
B39 C18 C25 F5 -4.5(5) . . . . ?
B39 C18 C25 C37 176.5(3) . . . . ?
B39 C22 C27 F7 -5.5(6) . . . . ?
B39 C22 C27 C44 176.1(4) . . . . ?
B39 C22 C30 F3 7.0(5) . . . . ?
B39 C22 C30 C31 -173.9(4) . . . . ?
B39 C24 C26 F2 4.9(5) . . . . ?
B39 C24 C26 C36 -176.3(3) . . . . ?
B39 C24 C29 F9 -5.3(5) . . . . ?
B39 C24 C29 C32 176.5(3) . . . . ?
C40 C43 C47 C35 0.7(6) . . . . ?
C41 P2 C46 C1 47.1(4) . . . . ?
C41 P2 C51 C54 -60.2(4) . . . . ?
C41 P2 C53 C57 174.2(4) . . . . ?
C43 C40 C45 C28 0.9(6) . . . . ?
C45 C28 C35 C47 3.3(6) . . . . ?
C45 C40 C43 C47 0.0(6) . . . . ?
C45 C40 C43 C56 -178.8(4) . . . . ?
C46 P2 C41 C34 61.7(5) . . . . ?
C46 P2 C51 C54 169.5(3) . . . . ?
C46 P2 C53 C57 -61.9(4) . . . . ?
C49 N20 C50 C58 -96.7(5) . . . . ?
C50 N20 C49 C55 58.2(5) . . . . ?
C51 P2 C41 C34 -64.5(5) . . . . ?
C51 P2 C46 C1 174.8(3) . . . . ?
C51 P2 C53 C57 55.5(4) . . . . ?
C53 P2 C41 C34 179.6(4) . . . . ?
C53 P2 C46 C1 -68.4(4) . . . . ?
C53 P2 C51 C54 52.7(4) . . . . ?
C56 C43 C47 C35 179.6(4) . . . . ?
